data_7030105
loop_
_publ_author_name
'Chen, Hui-Qing'
'Zhang, Kun'
'Jin, Chao'
'Huang, Wei'

_publ_section_title
;
 Zinc halide template effects on the construction of [1 + 1] flexible
 Schiff-base macrocyclic complexes having pendant-armed dialdehyde
 components.
;
_journal_issue 22
_journal_name_full 'Dalton transactions (Cambridge, England : 2003)'
_journal_page_first 8486
_journal_page_last 8492
_journal_paper_doi 10.1039/c4dt00605d
_journal_volume 43
_journal_year 2014
_chemical_formula_moiety 'C29 H39 I2 N3 O3 Zn2'
_chemical_formula_sum 'C29 H39 I2 N3 O3 Zn2'
_chemical_formula_weight 862.17
_chemical_name_systematic
; 
 ? 
;
_space_group_IT_number 62
_symmetry_cell_setting orthorhombic
_symmetry_space_group_name_Hall '-P 2ac 2n'
_symmetry_space_group_name_H-M 'P n m a'
_atom_sites_solution_hydrogens geom
_atom_sites_solution_primary direct
_atom_sites_solution_secondary difmap
_audit_creation_method SHELXL-97
_cell_angle_alpha 90.00
_cell_angle_beta 90.00
_cell_angle_gamma 90.00
_cell_formula_units_Z 4
_cell_length_a 19.260(3)
_cell_length_b 12.2355(19)
_cell_length_c 14.146(2)
_cell_measurement_reflns_used 2360
_cell_measurement_temperature 291(2)
_cell_measurement_theta_max 20.936
_cell_measurement_theta_min 2.200
_cell_volume 3333.6(9)
_computing_cell_refinement 'Bruker SMART'
_computing_data_collection 'Bruker SMART'
_computing_data_reduction 'Bruker SAINT'
_computing_molecular_graphics 'Bruker SHELXTL'
_computing_publication_material 'Bruker SHELXTL'
_computing_structure_refinement 'Bruker SHELXTL'
_computing_structure_solution 'Bruker SHELXTL'
_diffrn_ambient_temperature 291(2)
_diffrn_measured_fraction_theta_full 1.000
_diffrn_measured_fraction_theta_max 1.000
_diffrn_measurement_device_type 'CCD area detector'
_diffrn_measurement_method 'phi and omega scans'
_diffrn_radiation_monochromator graphite
_diffrn_radiation_source 'fine-focus sealed tube'
_diffrn_radiation_type MoK\a
_diffrn_radiation_wavelength 0.71073
_diffrn_reflns_av_R_equivalents 0.0713
_diffrn_reflns_av_unetI/netI 0.0440
_diffrn_reflns_limit_h_max 22
_diffrn_reflns_limit_h_min -16
_diffrn_reflns_limit_k_max 14
_diffrn_reflns_limit_k_min -14
_diffrn_reflns_limit_l_max 16
_diffrn_reflns_limit_l_min -16
_diffrn_reflns_number 18120
_diffrn_reflns_theta_full 25.00
_diffrn_reflns_theta_max 25.00
_diffrn_reflns_theta_min 1.79
_exptl_absorpt_coefficient_mu 3.323
_exptl_absorpt_correction_T_max 0.7323
_exptl_absorpt_correction_T_min 0.7323
_exptl_absorpt_correction_type multi-scan
_exptl_absorpt_process_details 'SADABS; Bruker, 2000'
_exptl_crystal_colour red
_exptl_crystal_density_diffrn 1.718
_exptl_crystal_density_method 'not measured'
_exptl_crystal_description block
_exptl_crystal_F_000 1696
_exptl_crystal_size_max 0.12
_exptl_crystal_size_mid 0.10
_exptl_crystal_size_min 0.08
_refine_diff_density_max 1.098
_refine_diff_density_min -1.066
_refine_diff_density_rms 0.110
_refine_ls_extinction_method none
_refine_ls_goodness_of_fit_ref 1.054
_refine_ls_hydrogen_treatment constr
_refine_ls_matrix_type full
_refine_ls_number_parameters 200
_refine_ls_number_reflns 3090
_refine_ls_number_restraints 40
_refine_ls_restrained_S_all 1.067
_refine_ls_R_factor_all 0.0822
_refine_ls_R_factor_gt 0.0483
_refine_ls_shift/su_max 0.001
_refine_ls_shift/su_mean 0.000
_refine_ls_structure_factor_coef Fsqd
_refine_ls_weighting_details 'calc w=1/[\s^2^(Fo^2^)+(0.0776P)^2^+0.6142P] where P=(Fo^2^+2Fc^2^)/3'
_refine_ls_weighting_scheme calc
_refine_ls_wR_factor_gt 0.1305
_refine_ls_wR_factor_ref 0.1449
_reflns_number_gt 2000
_reflns_number_total 3090
_reflns_threshold_expression >2sigma(I)
_cod_data_source_file c4dt00605d2.cif
_cod_data_source_block 4b
_cod_depositor_comments 'Adding full bibliography for 7030099--7030105.cif.'
_cod_original_cell_volume 3333.5(9)
_cod_database_code 7030105

loop_
_symmetry_equiv_pos_as_xyz
'x, y, z'
'-x+1/2, -y, z+1/2'
'-x, y+1/2, -z'
'x+1/2, -y+1/2, -z+1/2'
'-x, -y, -z'
'x-1/2, y, -z-1/2'
'x, -y-1/2, z'
'-x-1/2, y-1/2, z-1/2'

loop_
_atom_site_label
_atom_site_type_symbol
_atom_site_fract_x
_atom_site_fract_y
_atom_site_fract_z
_atom_site_U_iso_or_equiv
_atom_site_adp_type
_atom_site_occupancy
_atom_site_symmetry_multiplicity
_atom_site_calc_flag
_atom_site_refinement_flags
Zn1 Zn 0.47180(4) 0.88406(6) 0.25640(5) 0.0579(3) Uani 1 1 d .
C1 C 0.5644(3) 0.8850(4) 0.0946(4) 0.0457(14) Uani 1 1 d .
C2 C 0.6239(3) 0.9016(5) 0.1536(4) 0.0458(14) Uani 1 1 d .
C3 C 0.6893(3) 0.9148(5) 0.1112(5) 0.0594(17) Uani 1 1 d .
H3 H 0.7278 0.9251 0.1500 0.071 Uiso 1 1 calc R
C4 C 0.6990(4) 0.9131(6) 0.0158(5) 0.0667(19) Uani 1 1 d .
C5 C 0.6411(4) 0.8917(5) -0.0396(4) 0.0577(17) Uani 1 1 d .
H5 H 0.6466 0.8880 -0.1049 0.069 Uiso 1 1 calc R
C6 C 0.5765(3) 0.8758(5) -0.0028(4) 0.0492(15) Uani 1 1 d .
C7 C 0.7701(4) 0.9308(9) -0.0279(7) 0.109(3) Uani 1 1 d .
H7A H 0.8042 0.9368 0.0213 0.163 Uiso 1 1 calc R
H7B H 0.7697 0.9968 -0.0646 0.163 Uiso 1 1 calc R
H7C H 0.7813 0.8700 -0.0680 0.163 Uiso 1 1 calc R
C8 C 0.6217(4) 0.8909(5) 0.2564(4) 0.0563(17) Uani 1 1 d .
H8 H 0.6639 0.8974 0.2877 0.068 Uiso 1 1 calc R
C9 C 0.5808(4) 0.8569(7) 0.4111(5) 0.072(2) Uani 1 1 d .
H9A H 0.5613 0.9179 0.4459 0.087 Uiso 1 1 calc R
H9B H 0.6303 0.8547 0.4238 0.087 Uiso 1 1 calc R
C10 C 0.5473(6) 0.7500 0.4453(6) 0.071(3) Uani 1 2 d S
H10A H 0.5476 0.7500 0.5139 0.085 Uiso 1 2 calc SR
H10B H 0.4991 0.7500 0.4254 0.085 Uiso 1 2 calc SR
C11 C 0.5148(3) 0.8532(5) -0.0661(4) 0.0542(16) Uani 1 1 d .
H11A H 0.4828 0.9143 -0.0625 0.065 Uiso 1 1 calc R
H11B H 0.5306 0.8473 -0.1310 0.065 Uiso 1 1 calc R
C12 C 0.4040(6) 0.7500 -0.0822(9) 0.093(3) Uani 1 2 d SU
H12A H 0.3899 0.6761 -0.0700 0.112 Uiso 0.50 1 d PR
C13 C 0.3543(8) 0.8024(15) -0.0366(12) 0.099(3) Uani 0.50 1 d PU
H13A H 0.3563 0.8785 -0.0530 0.118 Uiso 0.50 1 d PR
H13B H 0.3604 0.7955 0.0305 0.118 Uiso 0.50 1 d PR
C14 C 0.2800(7) 0.7500 -0.0762(11) 0.114(3) Uani 1 2 d SU
H14A H 0.2417 0.7834 -0.0437 0.136 Uiso 0.50 1 d PR
H14B H 0.2787 0.6723 -0.0669 0.136 Uiso 0.50 1 d PR
C15 C 0.2793(9) 0.7876(18) -0.1803(12) 0.114(3) Uani 0.50 1 d PU
H15A H 0.2779 0.8658 -0.1855 0.136 Uiso 0.50 1 d PR
H15B H 0.2380 0.7500 -0.2095 0.136 Uiso 1 2 d SR
C16 C 0.3284(8) 0.7500 -0.2280(10) 0.118(3) Uani 1 2 d SU
H16A H 0.3300 0.7911 -0.2857 0.142 Uiso 0.50 1 d PR
H16B H 0.3182 0.6759 -0.2453 0.142 Uiso 0.50 1 d PR
C17 C 0.4047(7) 0.7500 -0.1900(9) 0.118(3) Uani 1 2 d SU
H17A H 0.4285 0.6864 -0.2128 0.141 Uiso 0.50 1 d PR
H17B H 0.4285 0.8136 -0.2128 0.141 Uiso 0.50 1 d PR
C18 C 0.3557(5) 0.7500 0.2954(9) 0.087(4) Uani 1 2 d SDU
H18A H 0.3457 0.8134 0.3343 0.105 Uiso 0.50 1 calc PR
H18B H 0.3457 0.6866 0.3343 0.105 Uiso 0.50 1 calc PR
C19 C 0.3052(8) 0.7500 0.2226(10) 0.129(5) Uani 1 2 d SDU
H19A H 0.2596 0.7500 0.2501 0.193 Uiso 1 2 calc SR
H19B H 0.3109 0.6859 0.1842 0.193 Uiso 0.50 1 calc PR
H19C H 0.3109 0.8141 0.1842 0.193 Uiso 0.50 1 calc PR
I1 I 0.41009(3) 1.05356(5) 0.31942(3) 0.0845(3) Uani 1 1 d .
N1 N 0.5692(3) 0.8738(5) 0.3078(3) 0.0577(14) Uani 1 1 d .
N2 N 0.4771(3) 0.7500 -0.0394(4) 0.0464(17) Uani 1 2 d S
O1 O 0.5000(2) 0.8762(3) 0.1258(3) 0.0519(10) Uani 1 1 d .
O2 O 0.4219(3) 0.7500 0.2825(5) 0.0679(18) Uani 1 2 d SU
H2A H 0.4296 0.7079 0.2359 0.102 Uiso 0.50 1 d PR

loop_
_atom_site_aniso_label
_atom_site_aniso_U_11
_atom_site_aniso_U_22
_atom_site_aniso_U_33
_atom_site_aniso_U_23
_atom_site_aniso_U_13
_atom_site_aniso_U_12
Zn1 0.0679(5) 0.0639(5) 0.0419(4) -0.0005(4) 0.0039(3) 0.0018(4)
C1 0.068(4) 0.033(3) 0.036(3) 0.004(3) -0.003(3) 0.007(3)
C2 0.056(4) 0.043(3) 0.039(3) -0.001(3) -0.007(3) -0.006(3)
C3 0.060(4) 0.069(4) 0.050(4) 0.002(3) -0.013(3) -0.016(3)
C4 0.067(5) 0.077(5) 0.057(4) -0.002(4) 0.002(4) -0.022(4)
C5 0.074(5) 0.061(4) 0.039(3) 0.000(3) 0.010(3) -0.008(3)
C6 0.071(4) 0.037(3) 0.039(3) 0.007(3) -0.001(3) -0.002(3)
C7 0.070(6) 0.168(10) 0.088(6) -0.002(6) 0.023(5) -0.036(6)
C8 0.069(5) 0.053(4) 0.047(4) -0.004(3) -0.019(3) -0.011(3)
C9 0.100(6) 0.080(5) 0.037(4) 0.006(4) -0.015(4) -0.013(4)
C10 0.098(8) 0.087(8) 0.027(4) 0.000 -0.006(5) 0.000
C11 0.080(5) 0.050(4) 0.032(3) 0.006(3) -0.009(3) -0.002(3)
C12 0.055(5) 0.140(8) 0.085(4) 0.000 -0.010(5) 0.000
C13 0.064(5) 0.135(7) 0.096(5) -0.006(4) -0.009(5) 0.005(4)
C14 0.079(5) 0.145(7) 0.118(5) 0.000 -0.008(5) 0.000
C15 0.079(5) 0.144(7) 0.118(5) -0.0002(10) -0.008(5) 0.0005(10)
C16 0.102(6) 0.168(8) 0.086(4) 0.000 -0.039(5) 0.000
C17 0.101(6) 0.167(8) 0.085(4) 0.000 -0.039(5) 0.000
C18 0.048(3) 0.047(5) 0.167(11) 0.000 0.015(5) 0.000
C19 0.117(11) 0.151(15) 0.118(11) 0.000 0.008(7) 0.000
I1 0.1272(6) 0.0763(4) 0.0500(3) -0.0028(2) 0.0186(3) 0.0228(3)
N1 0.076(4) 0.065(4) 0.032(3) 0.002(3) -0.007(3) -0.006(3)
N2 0.049(4) 0.053(4) 0.037(4) 0.000 -0.005(3) 0.000
O1 0.049(2) 0.066(3) 0.041(2) 0.001(2) -0.002(2) 0.000(2)
O2 0.051(3) 0.075(5) 0.078(4) 0.000 0.016(3) 0.000

loop_
_atom_type_symbol
_atom_type_description
_atom_type_scat_dispersion_real
_atom_type_scat_dispersion_imag
_atom_type_scat_source
C C 0.0033 0.0016 'International Tables Vol C Tables 4.2.6.8 and 6.1.1.4'
H H 0.0000 0.0000 'International Tables Vol C Tables 4.2.6.8 and 6.1.1.4'
N N 0.0061 0.0033 'International Tables Vol C Tables 4.2.6.8 and 6.1.1.4'
O O 0.0106 0.0060 'International Tables Vol C Tables 4.2.6.8 and 6.1.1.4'
Zn Zn 0.2839 1.4301 'International Tables Vol C Tables 4.2.6.8 and 6.1.1.4'
I I -0.4742 1.8119 'International Tables Vol C Tables 4.2.6.8 and 6.1.1.4'

loop_
_geom_angle_atom_site_label_1
_geom_angle_atom_site_label_2
_geom_angle_atom_site_label_3
_geom_angle
_geom_angle_site_symmetry_1
_geom_angle_site_symmetry_3
O1 Zn1 O2 106.2(2) . .
O1 Zn1 N1 94.6(2) . .
O2 Zn1 N1 109.9(2) . .
O1 Zn1 I1 120.44(12) . .
O2 Zn1 I1 113.02(16) . .
N1 Zn1 I1 111.00(16) . .
O1 C1 C6 118.5(5) . .
O1 C1 C2 124.7(5) . .
C6 C1 C2 116.8(6) . .
C3 C2 C1 119.1(5) . .
C3 C2 C8 117.5(5) . .
C1 C2 C8 123.0(6) . .
C4 C3 C2 122.9(6) . .
C4 C3 H3 118.6 . .
C2 C3 H3 118.6 . .
C3 C4 C5 116.9(6) . .
C3 C4 C7 121.6(7) . .
C5 C4 C7 121.4(6) . .
C6 C5 C4 123.0(6) . .
C6 C5 H5 118.5 . .
C4 C5 H5 118.5 . .
C5 C6 C1 121.1(6) . .
C5 C6 C11 121.1(5) . .
C1 C6 C11 117.7(6) . .
C4 C7 H7A 109.5 . .
C4 C7 H7B 109.5 . .
H7A C7 H7B 109.5 . .
C4 C7 H7C 109.5 . .
H7A C7 H7C 109.5 . .
H7B C7 H7C 109.5 . .
N1 C8 C2 127.7(6) . .
N1 C8 H8 116.2 . .
C2 C8 H8 116.2 . .
N1 C9 C10 111.2(6) . .
N1 C9 H9A 109.4 . .
C10 C9 H9A 109.4 . .
N1 C9 H9B 109.4 . .
C10 C9 H9B 109.4 . .
H9A C9 H9B 108.0 . .
C9 C10 C9 116.6(9) 7_575 .
C9 C10 H10A 108.1 7_575 .
C9 C10 H10A 108.1 . .
C9 C10 H10B 108.1 7_575 .
C9 C10 H10B 108.1 . .
H10A C10 H10B 107.3 . .
N2 C11 C6 112.6(5) . .
N2 C11 H11A 109.1 . .
C6 C11 H11A 109.1 . .
N2 C11 H11B 109.1 . .
C6 C11 H11B 109.1 . .
H11A C11 H11B 107.8 . .
C13 C12 C13 58.1(16) . 7_575
C13 C12 C17 119.6(11) . .
C13 C12 C17 119.6(11) 7_575 .
C13 C12 N2 118.3(11) . .
C13 C12 N2 118.3(11) 7_575 .
C17 C12 N2 112.8(9) . .
C13 C12 H12A 99.5 . .
C17 C12 H12A 100.5 . .
N2 C12 H12A 100.9 . .
C13 C13 C12 61.0(8) 7_575 .
C13 C13 C14 67.4(6) 7_575 .
C12 C13 C14 105.8(12) . .
C13 C13 H13A 165.8 7_575 .
C12 C13 H13A 108.9 . .
C14 C13 H13A 109.1 . .
C13 C13 H13B 85.0 7_575 .
C12 C13 H13B 110.5 . .
C14 C13 H13B 113.8 . .
H13A C13 H13B 108.6 . .
C15 C14 C13 116.3(13) 7_575 .
C15 C14 C13 102.3(12) . .
C15 C14 C13 102.3(12) 7_575 7_575
C15 C14 C13 116.3(13) . 7_575
C13 C14 C13 45.3(13) . 7_575
C15 C14 H14A 125.2 7_575 .
C15 C14 H14A 108.8 . .
C13 C14 H14A 109.6 . .
C13 C14 H14A 131.6 7_575 .
C15 C14 H14B 80.5 7_575 .
C15 C14 H14B 115.2 . .
C13 C14 H14B 111.0 . .
C13 C14 H14B 66.1 7_575 .
H14A C14 H14B 109.6 . .
C15 C15 C16 68.4(10) 7_575 .
C15 C15 C14 72.7(8) 7_575 .
C16 C15 C14 113.5(16) . .
C15 C15 H15A 175.3 7_575 .
C16 C15 H15A 110.3 . .
C14 C15 H15A 111.8 . .
C15 C15 H15B 62.8 7_575 .
C16 C15 H15B 102.0 . .
C14 C15 H15B 105.2 . .
H15A C15 H15B 113.7 . .
C15 C16 C17 121.7(13) . .
C15 C16 C17 121.7(13) 7_575 .
C15 C16 H16A 106.8 . .
C15 C16 H16A 132.5 7_575 .
C17 C16 H16A 105.3 . .
C15 C16 H16B 109.3 . .
C15 C16 H16B 68.6 7_575 .
C17 C16 H16B 106.3 . .
H16A C16 H16B 106.5 . .
C12 C17 C16 109.6(12) . .
C12 C17 H17A 109.9 . .
C16 C17 H17A 109.5 . .
C12 C17 H17B 109.9 . .
C16 C17 H17B 109.5 . .
H17A C17 H17B 108.3 . .
O2 C18 C19 125.2(13) . .
O2 C18 H18A 106.0 . .
C19 C18 H18A 106.0 . .
O2 C18 H18B 106.0 . .
C19 C18 H18B 106.0 . .
H18A C18 H18B 106.3 . .
C18 C19 H19A 109.5 . .
C18 C19 H19B 109.5 . .
H19A C19 H19B 109.5 . .
C18 C19 H19C 109.5 . .
H19A C19 H19C 109.5 . .
H19B C19 H19C 109.5 . .
C8 N1 C9 117.8(6) . .
C8 N1 Zn1 121.8(4) . .
C9 N1 Zn1 120.1(5) . .
C11 N2 C11 114.1(7) 7_575 .
C11 N2 C12 110.1(4) 7_575 .
C11 N2 C12 110.1(4) . .
C1 O1 Zn1 125.4(3) . .
C18 O2 Zn1 121.20(18) . 7_575
C18 O2 Zn1 121.20(18) . .
Zn1 O2 Zn1 115.8(3) 7_575 .
C18 O2 H2A 106.4 . .
Zn1 O2 H2A 106.3 . .

loop_
_geom_bond_atom_site_label_1
_geom_bond_atom_site_label_2
_geom_bond_distance
_geom_bond_site_symmetry_2
Zn1 O1 1.929(4) .
Zn1 O2 1.936(3) .
Zn1 N1 2.015(6) .
Zn1 I1 2.5512(9) .
C1 O1 1.321(7) .
C1 C6 1.402(8) .
C1 C2 1.432(8) .
C2 C3 1.405(9) .
C2 C8 1.461(8) .
C3 C4 1.363(9) .
C3 H3 0.9300 .
C4 C5 1.388(9) .
C4 C7 1.518(10) .
C5 C6 1.363(9) .
C5 H5 0.9300 .
C6 C11 1.514(8) .
C7 H7A 0.9600 .
C7 H7B 0.9600 .
C7 H7C 0.9600 .
C8 N1 1.263(8) .
C8 H8 0.9300 .
C9 N1 1.494(8) .
C9 C10 1.537(9) .
C9 H9A 0.9700 .
C9 H9B 0.9700 .
C10 C9 1.537(9) 7_575
C10 H10A 0.9700 .
C10 H10B 0.9700 .
C11 N2 1.505(7) .
C11 H11A 0.9700 .
C11 H11B 0.9700 .
C12 C13 1.320(17) .
C12 C13 1.320(17) 7_575
C12 C17 1.525(17) .
C12 N2 1.531(12) .
C12 H12A 0.9600 .
C13 C13 1.28(4) 7_575
C13 C14 1.665(18) .
C13 H13A 0.9601 .
C13 H13B 0.9601 .
C14 C15 1.54(2) 7_575
C14 C15 1.54(2) .
C14 C13 1.665(18) 7_575
C14 H14A 0.9598 .
C14 H14B 0.9600 .
C15 C15 0.92(4) 7_575
C15 C16 1.250(18) .
C15 H15A 0.9600 .
C15 H15B 1.0079 .
C16 C15 1.250(18) 7_575
C16 C17 1.564(17) .
C16 H16A 0.9600 .
C16 H16B 0.9601 .
C17 H17A 0.9599 .
C17 H17B 0.9599 .
C18 O2 1.290(11) .
C18 C19 1.416(9) .
C18 H18A 0.9700 .
C18 H18B 0.9700 .
C19 H19A 0.9600 .
C19 H19B 0.9600 .
C19 H19C 0.9600 .
N2 C11 1.505(7) 7_575
O2 Zn1 1.936(3) 7_575
O2 H2A 0.8500 .
